data_7706080
loop_
_publ_author_name
'Zeni, Willi'
'Seifried, Marco'
'Knoll, Christian'
'Welch, Jan M.'
'Giester, Gerald'
'St\"oger, Berthold'
'Artner, Werner'
'Reissner, Michael'
'M\"uller, Danny'
'Weinberger, Peter'

_publ_section_title
;
 Bifunctional Fe(II) spin crossover-complexes based on
 \w-(1<i>H</i>-tetrazol-1-yl) carboxylic acids.
;
_journal_issue 47
_journal_name_full 'Dalton transactions (Cambridge, England : 2003)'
_journal_page_first 17183
_journal_page_last 17193
_journal_paper_doi 10.1039/d0dt03315d
_journal_volume 49
_journal_year 2020
_chemical_formula_moiety 'C18 H24 Fe1 N24 O12, 2(Cl1 O4), 2(C2 H3 N1)'
_chemical_formula_sum 'C22 H30 Cl2 Fe N26 O20'
_chemical_formula_weight 1105.47
_space_group_crystal_system trigonal
_space_group_IT_number 148
_space_group_name_Hall '-R 3'
_space_group_name_H-M_alt 'R -3 :H'
_atom_sites_solution_hydrogens mixed
_audit_creation_date 2020-08-18
_audit_creation_method
;
Olex2 1.3
(compiled 2020.07.31 svn.rc2a77460 for OlexSys, GUI svn.r6145)
;
_audit_update_record
;
2020-08-19 deposited with the CCDC.	2020-10-26 downloaded from the CCDC.
;
_cell_angle_alpha 90
_cell_angle_beta 90
_cell_angle_gamma 120
_cell_formula_units_Z 3
_cell_length_a 10.747(3)
_cell_length_b 10.747(3)
_cell_length_c 34.689(9)
_cell_measurement_reflns_used 3213
_cell_measurement_temperature 200.15
_cell_measurement_theta_max 21.684
_cell_measurement_theta_min 2.483
_cell_volume 3469.7(16)
_computing_cell_refinement 'SAINT V8.38A (Bruker, 2018)'
_computing_data_reduction 'SAINT V8.38A (Bruker, 2018)'
_computing_molecular_graphics 'Olex2 1.3 (Dolomanov et al., 2009)'
_computing_publication_material 'Olex2 1.3 (Dolomanov et al., 2009)'
_computing_structure_refinement 'SHELXL 2018/3 (Sheldrick, 2015)'
_computing_structure_solution 'SHELXT 2014/5 (Sheldrick, 2014)'
_diffrn_ambient_temperature 200.15
_diffrn_measured_fraction_theta_full 0.996
_diffrn_measured_fraction_theta_max 0.997
_diffrn_measurement_device_type 'Bruker KAPPA APEX II'
_diffrn_radiation_type MoK\a
_diffrn_radiation_wavelength 0.71073
_diffrn_reflns_av_R_equivalents 0.0952
_diffrn_reflns_av_unetI/netI 0.0484
_diffrn_reflns_Laue_measured_fraction_full 0.996
_diffrn_reflns_Laue_measured_fraction_max 0.997
_diffrn_reflns_limit_h_max 14
_diffrn_reflns_limit_h_min -14
_diffrn_reflns_limit_k_max 14
_diffrn_reflns_limit_k_min -14
_diffrn_reflns_limit_l_max 44
_diffrn_reflns_limit_l_min -46
_diffrn_reflns_number 27060
_diffrn_reflns_point_group_measured_fraction_full 0.996
_diffrn_reflns_point_group_measured_fraction_max 0.997
_diffrn_reflns_theta_full 25.242
_diffrn_reflns_theta_max 28.319
_diffrn_reflns_theta_min 3.663
_exptl_absorpt_coefficient_mu 0.543
_exptl_crystal_colour white
_exptl_crystal_density_diffrn 1.587
_exptl_crystal_description platelet
_exptl_crystal_F_000 1692
_refine_diff_density_max 1.073
_refine_diff_density_min -0.459
_refine_diff_density_rms 0.096
_refine_ls_extinction_coef 0.0012(4)
_refine_ls_extinction_expression Fc^*^=kFc[1+0.001xFc^2^\l^3^/sin(2\q)]^-1/4^
_refine_ls_extinction_method 'SHELXL-2018/3 (Sheldrick 2018)'
_refine_ls_goodness_of_fit_ref 1.071
_refine_ls_hydrogen_treatment mixed
_refine_ls_matrix_type full
_refine_ls_number_parameters 115
_refine_ls_number_reflns 1935
_refine_ls_number_restraints 2
_refine_ls_restrained_S_all 1.072
_refine_ls_R_factor_all 0.0886
_refine_ls_R_factor_gt 0.0569
_refine_ls_shift/su_max 0.000
_refine_ls_shift/su_mean 0.000
_refine_ls_structure_factor_coef Fsqd
_refine_ls_weighting_details 'w=1/[\s^2^(Fo^2^)+(0.0826P)^2^+10.1813P] where P=(Fo^2^+2Fc^2^)/3'
_refine_ls_weighting_scheme calc
_refine_ls_wR_factor_gt 0.1449
_refine_ls_wR_factor_ref 0.1631
_reflns_Friedel_coverage 0.000
_reflns_number_gt 1389
_reflns_number_total 1935
_reflns_threshold_expression 'I > 2\s(I)'
_cod_data_source_file d0dt03315d2.cif
_cod_data_source_block '[Fe(2COOHTz)6](ClO4)2_HS'
_cod_original_cell_volume 3470(2)
_cod_original_sg_symbol_H-M 'R -3'
_cod_database_code 7706080
_shelx_shelxl_version_number 2018/3
_shelx_space_group_comment
;
The symmetry employed for this shelxl refinement is uniquely defined
by the following loop, which should always be used as a source of
symmetry information in preference to the above space-group names.
They are only intended as comments.
;
_olex2_refinement_description
;
1. Fixed Uiso
 At 1.2 times of:
  All C(H) groups, All C(H,H) groups
 At 1.5 times of:
  All O(H) groups
2. Restrained distances
 C4-H4
 0.95 with sigma of 0.01
 C5-H4
 1.8 with sigma of 0.01
3.a Secondary CH2 refined with riding coordinates:
 C2(H2A,H2B)
3.b Aromatic/amide H refined with riding coordinates:
 C1(H1)
3.c Idealised tetrahedral OH refined as rotating group with stretchable bonds:
 O1(H1A)
;
_olex2_submission_special_instructions 'No special instructions were received'

loop_
_space_group_symop_operation_xyz
'x, y, z'
'-y, x-y, z'
'-x+y, -x, z'
'x+2/3, y+1/3, z+1/3'
'-y+2/3, x-y+1/3, z+1/3'
'-x+y+2/3, -x+1/3, z+1/3'
'x+1/3, y+2/3, z+2/3'
'-y+1/3, x-y+2/3, z+2/3'
'-x+y+1/3, -x+2/3, z+2/3'
'-x, -y, -z'
'y, -x+y, -z'
'x-y, x, -z'
'-x+2/3, -y+1/3, -z+1/3'
'y+2/3, -x+y+1/3, -z+1/3'
'x-y+2/3, x+1/3, -z+1/3'
'-x+1/3, -y+2/3, -z+2/3'
'y+1/3, -x+y+2/3, -z+2/3'
'x-y+1/3, x+2/3, -z+2/3'

loop_
_atom_site_label
_atom_site_type_symbol
_atom_site_fract_x
_atom_site_fract_y
_atom_site_fract_z
_atom_site_U_iso_or_equiv
_atom_site_adp_type
_atom_site_occupancy
_atom_site_site_symmetry_order
_atom_site_calc_flag
_atom_site_refinement_flags_posn
_atom_site_refinement_flags_adp
_atom_site_refinement_flags_occupancy
_atom_site_disorder_assembly
_atom_site_disorder_group
Fe Fe 0.333333 0.666667 0.666667 0.0165(3) Uani 1 6 d S T P . .
C1 C 0.6167(3) 0.7015(3) 0.62401(9) 0.0251(7) Uani 1 1 d . . . . .
H1 H 0.680870 0.796554 0.632565 0.030 Uiso 1 1 calc R U . . .
O1 O 0.9612(3) 0.7277(3) 0.54290(8) 0.0479(8) Uani 1 1 d . . . . .
H1A H 0.987(3) 0.767(6) 0.5166(15) 0.072 Uiso 1 1 calc R U . . .
N1 N 0.6526(3) 0.6204(3) 0.60315(7) 0.0203(5) Uani 1 1 d . . . . .
Cl Cl 0.666667 0.333333 0.68410(4) 0.0273(3) Uani 1 3 d S T P . .
N2 N 0.5324(3) 0.4935(3) 0.59696(9) 0.0329(7) Uani 1 1 d . . . . .
C2 C 0.7910(3) 0.6423(3) 0.59122(9) 0.0240(6) Uani 1 1 d . . . . .
H2A H 0.787775 0.548658 0.591023 0.029 Uiso 1 1 calc R U . . .
H2B H 0.864491 0.704934 0.610237 0.029 Uiso 1 1 calc R U . . .
O2 O 0.7629(3) 0.7404(3) 0.53186(7) 0.0454(7) Uani 1 1 d . . . . .
O3 O 0.666667 0.333333 0.72541(12) 0.0408(11) Uani 1 3 d S T P . .
C3 C 0.8346(4) 0.7096(4) 0.55189(9) 0.0296(7) Uani 1 1 d . . . . .
N3 N 0.4286(3) 0.4985(3) 0.61358(9) 0.0320(7) Uani 1 1 d . . . . .
O4 O 0.6827(3) 0.4662(3) 0.67083(8) 0.0494(8) Uani 1 1 d . . . . .
C5 C 0.666667 0.333333 0.5043(3) 0.090(3) Uani 1 3 d DS T P . .
N4 N 0.4781(3) 0.6286(3) 0.63082(7) 0.0206(5) Uani 1 1 d . . . . .
N5 N 0.666667 0.333333 0.5356(2) 0.085(3) Uani 1 3 d S T P . .
C4 C 0.666667 0.333333 0.4733(8) 0.58(5) Uani 1 3 d DS T P . .
H4 H 0.700(5) 0.419(3) 0.4585(6) 0.050(14) Uiso 1 1 d D . . . .

loop_
_atom_site_aniso_label
_atom_site_aniso_U_11
_atom_site_aniso_U_22
_atom_site_aniso_U_33
_atom_site_aniso_U_23
_atom_site_aniso_U_13
_atom_site_aniso_U_12
Fe 0.0136(3) 0.0136(3) 0.0222(5) 0.000 0.000 0.00680(17)
C1 0.0245(15) 0.0227(15) 0.0296(16) -0.0023(12) 0.0031(12) 0.0129(13)
O1 0.0434(16) 0.078(2) 0.0341(14) 0.0172(14) 0.0191(12) 0.0387(16)
N1 0.0207(12) 0.0212(12) 0.0210(12) 0.0006(10) 0.0009(9) 0.0121(10)
Cl 0.0273(5) 0.0273(5) 0.0272(7) 0.000 0.000 0.0137(2)
N2 0.0252(14) 0.0246(14) 0.0460(18) -0.0108(12) 0.0047(12) 0.0103(12)
C2 0.0237(15) 0.0303(16) 0.0224(15) 0.0022(12) 0.0014(12) 0.0169(13)
O2 0.0516(17) 0.0674(19) 0.0284(13) 0.0146(12) 0.0033(11) 0.0382(15)
O3 0.0482(17) 0.0482(17) 0.026(2) 0.000 0.000 0.0241(8)
C3 0.0336(18) 0.0350(18) 0.0245(16) 0.0025(13) 0.0053(13) 0.0204(15)
N3 0.0255(14) 0.0244(14) 0.0418(17) -0.0091(12) 0.0039(12) 0.0093(11)
O4 0.0637(19) 0.0361(15) 0.0517(18) 0.0071(12) -0.0063(14) 0.0275(14)
C5 0.113(6) 0.113(6) 0.045(6) 0.000 0.000 0.056(3)
N4 0.0189(12) 0.0176(12) 0.0261(13) -0.0019(9) 0.0016(10) 0.0097(10)
N5 0.103(4) 0.103(4) 0.051(5) 0.000 0.000 0.051(2)
C4 0.84(7) 0.84(7) 0.062(16) 0.000 0.000 0.42(4)

loop_
_atom_type_symbol
_atom_type_description
_atom_type_scat_dispersion_real
_atom_type_scat_dispersion_imag
_atom_type_scat_source
C C 0.0033 0.0016 'International Tables Vol C Tables 4.2.6.8 and 6.1.1.4'
H H 0.0000 0.0000 'International Tables Vol C Tables 4.2.6.8 and 6.1.1.4'
Cl Cl 0.1484 0.1585 'International Tables Vol C Tables 4.2.6.8 and 6.1.1.4'
Fe Fe 0.3463 0.8444 'International Tables Vol C Tables 4.2.6.8 and 6.1.1.4'
N N 0.0061 0.0033 'International Tables Vol C Tables 4.2.6.8 and 6.1.1.4'
O O 0.0106 0.0060 'International Tables Vol C Tables 4.2.6.8 and 6.1.1.4'

loop_
_geom_angle_atom_site_label_1
_geom_angle_atom_site_label_2
_geom_angle_atom_site_label_3
_geom_angle
_geom_angle_site_symmetry_1
_geom_angle_site_symmetry_3
_geom_angle_publ_flag
N4 Fe N4 90.78(9) 13_566 15_556 ?
N4 Fe N4 89.22(9) 14_456 3_565 ?
N4 Fe N4 89.22(9) 14_456 . ?
N4 Fe N4 90.78(9) 13_566 14_456 ?
N4 Fe N4 180.0 13_566 . ?
N4 Fe N4 90.78(9) 15_556 14_456 ?
N4 Fe N4 180.0 15_556 3_565 ?
N4 Fe N4 89.22(9) 13_566 2_665 ?
N4 Fe N4 90.78(9) 2_665 3_565 ?
N4 Fe N4 89.22(9) 15_556 2_665 ?
N4 Fe N4 89.22(9) 15_556 . ?
N4 Fe N4 180.00(13) 14_456 2_665 ?
N4 Fe N4 90.78(9) 3_565 . ?
N4 Fe N4 89.22(9) 13_566 3_565 ?
N4 Fe N4 90.78(9) 2_665 . ?
N1 C1 H1 125.6 . . ?
N4 C1 H1 125.6 . . ?
N4 C1 N1 108.8(3) . . ?
C3 O1 H1A 109.5 . . ?
C1 N1 N2 107.8(2) . . ?
C1 N1 C2 131.4(3) . . ?
N2 N1 C2 120.5(2) . . ?
O4 Cl O3 108.82(13) 3_665 . ?
O4 Cl O3 108.82(13) 2_655 . ?
O4 Cl O3 108.82(13) . . ?
O4 Cl O4 110.11(13) 3_665 2_655 ?
O4 Cl O4 110.11(13) 3_665 . ?
O4 Cl O4 110.11(13) 2_655 . ?
N3 N2 N1 107.5(2) . . ?
N1 C2 H2A 109.1 . . ?
N1 C2 H2B 109.1 . . ?
N1 C2 C3 112.7(2) . . ?
H2A C2 H2B 107.8 . . ?
C3 C2 H2A 109.1 . . ?
C3 C2 H2B 109.1 . . ?
O1 C3 C2 109.7(3) . . ?
O2 C3 O1 125.7(3) . . ?
O2 C3 C2 124.7(3) . . ?
N2 N3 N4 109.9(2) . . ?
C4 C5 N5 180.0 . . ?
C1 N4 Fe 133.9(2) . . ?
C1 N4 N3 106.1(2) . . ?
N3 N4 Fe 119.59(18) . . ?
C5 C4 H4 122(3) . 2_655 ?
C5 C4 H4 122(3) . 3_665 ?
C5 C4 H4 122(3) . . ?
H4 C4 H4 94(4) 2_655 3_665 ?
H4 C4 H4 94(4) . 2_655 ?
H4 C4 H4 94(4) . 3_665 ?

loop_
_geom_bond_atom_site_label_1
_geom_bond_atom_site_label_2
_geom_bond_distance
_geom_bond_site_symmetry_2
_geom_bond_publ_flag
Fe N4 2.184(2) 13_566 ?
Fe N4 2.184(2) . ?
Fe N4 2.184(2) 3_565 ?
Fe N4 2.184(2) 15_556 ?
Fe N4 2.184(2) 14_456 ?
Fe N4 2.184(2) 2_665 ?
C1 H1 0.9500 . ?
C1 N1 1.330(4) . ?
C1 N4 1.313(4) . ?
O1 H1A 0.99(5) . ?
O1 C3 1.312(4) . ?
N1 N2 1.347(4) . ?
N1 C2 1.445(4) . ?
Cl O3 1.433(4) . ?
Cl O4 1.427(3) . ?
Cl O4 1.427(3) 2_655 ?
Cl O4 1.427(3) 3_665 ?
N2 N3 1.281(4) . ?
C2 H2A 0.9900 . ?
C2 H2B 0.9900 . ?
C2 C3 1.505(4) . ?
O2 C3 1.200(4) . ?
N3 N4 1.361(3) . ?
C5 N5 1.084(12) . ?
C5 C4 1.08(3) . ?
C4 H4 0.956(10) 2_655 ?
C4 H4 0.956(10) 3_665 ?
C4 H4 0.956(10) . ?

loop_
_geom_torsion_atom_site_label_1
_geom_torsion_atom_site_label_2
_geom_torsion_atom_site_label_3
_geom_torsion_atom_site_label_4
_geom_torsion
_geom_torsion_site_symmetry_1
_geom_torsion_site_symmetry_2
_geom_torsion_site_symmetry_3
_geom_torsion_site_symmetry_4
_geom_torsion_publ_flag
C1 N1 N2 N3 -0.1(4) . . . . ?
C1 N1 C2 C3 -93.8(4) . . . . ?
N1 C1 N4 Fe 172.6(2) . . . . ?
N1 C1 N4 N3 0.3(3) . . . . ?
N1 N2 N3 N4 0.3(4) . . . . ?
N1 C2 C3 O1 179.5(3) . . . . ?
N1 C2 C3 O2 -1.2(5) . . . . ?
N2 N1 C2 C3 94.1(3) . . . . ?
N2 N3 N4 Fe -174.0(2) . . . . ?
N2 N3 N4 C1 -0.4(4) . . . . ?
C2 N1 N2 N3 173.6(3) . . . . ?
N4 C1 N1 N2 -0.1(3) . . . . ?
N4 C1 N1 C2 -172.9(3) . . . . ?
